data_7048189
loop_
_publ_author_name
'Manne, Rajesh'
'Miller, Maya'
'Duthie, Andrew'
'Guedes da Silva, M F\'atima C'
'Tshuva, Edit Y.'
'Basu Baul, Tushar S.'

_publ_section_title
;
 Cytotoxic homoleptic Ti(iv) compounds of ONO-type ligands: synthesis,
 structures and anti-cancer activity.
;
_journal_issue 1
_journal_name_full 'Dalton transactions (Cambridge, England : 2003)'
_journal_page_first 304
_journal_page_last 314
_journal_paper_doi 10.1039/c8dt03747g
_journal_volume 48
_journal_year 2018
_chemical_formula_moiety 'C30 H24 N4 O6 Ti'
_chemical_formula_sum 'C30 H24 N4 O6 Ti'
_chemical_formula_weight 584.43
_space_group_crystal_system monoclinic
_space_group_IT_number 15
_space_group_name_Hall '-C 2yc'
_space_group_name_H-M_alt 'C 1 2/c 1'
_symmetry_space_group_name_Hall '-C 2yc'
_symmetry_space_group_name_H-M 'C 1 2/c 1'
_atom_sites_solution_hydrogens mixed
_audit_creation_method SHELXL-2018/1
_audit_update_record
;
2018-07-28 deposited with the CCDC.
2018-11-20 downloaded from the CCDC.
;
_cell_angle_alpha 90
_cell_angle_beta 105.189(11)
_cell_angle_gamma 90
_cell_formula_units_Z 4
_cell_length_a 22.427(3)
_cell_length_b 9.1713(10)
_cell_length_c 13.1051(13)
_cell_measurement_reflns_used 1201
_cell_measurement_temperature 298(2)
_cell_measurement_theta_max 25.6410
_cell_measurement_theta_min 3.7960
_cell_volume 2601.4(5)
_computing_cell_refinement 'CrysAlisPro 1.171.38.43 (Rigaku OD, 2015)'
_computing_data_collection 'CrysAlisPro 1.171.38.43 (Rigaku OD, 2015)'
_computing_data_reduction 'CrysAlisPro 1.171.38.43 (Rigaku OD, 2015)'
_computing_structure_refinement 'SHELXL-2018/1 (Sheldrick, 2018)'
_diffrn_ambient_temperature 298(2)
_diffrn_detector 'CCD plate'
_diffrn_detector_area_resol_mean 8.0640
_diffrn_detector_type Eos
_diffrn_measured_fraction_theta_full 0.994
_diffrn_measured_fraction_theta_max 0.855
_diffrn_measurement_device 'four-circle diffractometer'
_diffrn_measurement_device_type 'Xcalibur, Eos, Gemini'
_diffrn_measurement_method '\w scans'
_diffrn_radiation_type MoK\a
_diffrn_radiation_wavelength 0.71073
_diffrn_reflns_av_R_equivalents 0.0486
_diffrn_reflns_av_unetI/netI 0.1198
_diffrn_reflns_Laue_measured_fraction_full 0.994
_diffrn_reflns_Laue_measured_fraction_max 0.855
_diffrn_reflns_limit_h_max 27
_diffrn_reflns_limit_h_min -28
_diffrn_reflns_limit_k_max 5
_diffrn_reflns_limit_k_min -12
_diffrn_reflns_limit_l_max 15
_diffrn_reflns_limit_l_min -17
_diffrn_reflns_number 4980
_diffrn_reflns_point_group_measured_fraction_full 0.994
_diffrn_reflns_point_group_measured_fraction_max 0.855
_diffrn_reflns_theta_full 25.242
_diffrn_reflns_theta_max 29.060
_diffrn_reflns_theta_min 3.593
_diffrn_source 'fine-focus sealed X-ray tube'
_diffrn_source_type 'Enhance (Mo) X-ray Source'
_exptl_absorpt_coefficient_mu 0.383
_exptl_absorpt_correction_T_max 1.00000
_exptl_absorpt_correction_T_min 0.81241
_exptl_absorpt_correction_type multi-scan
_exptl_absorpt_process_details
;
CrysAlisPro 1.171.38.43 (Rigaku Oxford Diffraction, 2015)
Empirical absorption correction using spherical harmonics,
 implemented in SCALE3 ABSPACK scaling algorithm.
;
_exptl_crystal_colour red
_exptl_crystal_colour_primary red
_exptl_crystal_density_diffrn 1.492
_exptl_crystal_description block
_exptl_crystal_F_000 1208
_exptl_crystal_size_max 0.250
_exptl_crystal_size_mid 0.230
_exptl_crystal_size_min 0.210
_refine_diff_density_max 0.682
_refine_diff_density_min -0.359
_refine_diff_density_rms 0.059
_refine_ls_extinction_method none
_refine_ls_goodness_of_fit_ref 0.912
_refine_ls_hydrogen_treatment mixed
_refine_ls_matrix_type full
_refine_ls_number_parameters 190
_refine_ls_number_reflns 2978
_refine_ls_number_restraints 1
_refine_ls_restrained_S_all 0.912
_refine_ls_R_factor_all 0.1483
_refine_ls_R_factor_gt 0.0681
_refine_ls_shift/su_max 0.002
_refine_ls_shift/su_mean 0.000
_refine_ls_structure_factor_coef Fsqd
_refine_ls_weighting_details 'w=1/[\s^2^(Fo^2^)+(0.0645P)^2^] where P=(Fo^2^+2Fc^2^)/3'
_refine_ls_weighting_scheme calc
_refine_ls_wR_factor_gt 0.1417
_refine_ls_wR_factor_ref 0.1886
_reflns_Friedel_coverage 0.000
_reflns_number_gt 1331
_reflns_number_total 2978
_reflns_threshold_expression 'I > 2\s(I)'
_cod_data_source_file c8dt03747g2.cif
_cod_data_source_block Compound6N
_cod_depositor_comments 'Adding full bibliography for 7048188--7048194.cif.'
_cod_original_cell_volume 2601.3(5)
_cod_database_code 7048189
_shelx_shelxl_version_number 2018/1
_shelx_space_group_comment
;
The symmetry employed for this shelxl refinement is uniquely defined
by the following loop, which should always be used as a source of
symmetry information in preference to the above space-group names.
They are only intended as comments.
;
_shelx_estimated_absorpt_t_min 0.910
_shelx_estimated_absorpt_t_max 0.924

loop_
_space_group_symop_operation_xyz
'x, y, z'
'-x, y, -z+1/2'
'x+1/2, y+1/2, z'
'-x+1/2, y+1/2, -z+1/2'
'-x, -y, -z'
'x, -y, z-1/2'
'-x+1/2, -y+1/2, -z'
'x+1/2, -y+1/2, z-1/2'

loop_
_atom_site_label
_atom_site_type_symbol
_atom_site_fract_x
_atom_site_fract_y
_atom_site_fract_z
_atom_site_U_iso_or_equiv
_atom_site_adp_type
_atom_site_occupancy
_atom_site_site_symmetry_order
_atom_site_calc_flag
_atom_site_refinement_flags_posn
_atom_site_refinement_flags_adp
_atom_site_refinement_flags_occupancy
C1 C 0.41278(17) 0.0342(4) 0.8245(3) 0.0467(10) Uani 1 1 d . . .
C2 C 0.35912(16) -0.0619(4) 0.8154(3) 0.0419(9) Uani 1 1 d . . .
C3 C 0.33740(18) -0.1458(5) 0.7237(3) 0.0562(11) Uani 1 1 d . . .
H3 H 0.356841 -0.140145 0.669244 0.067 Uiso 1 1 calc R U .
C4 C 0.28701(19) -0.2371(5) 0.7141(4) 0.0625(12) Uani 1 1 d . . .
H4 H 0.272620 -0.292533 0.653217 0.075 Uiso 1 1 calc R U .
C5 C 0.2584(2) -0.2457(6) 0.7942(4) 0.0692(14) Uani 1 1 d . . .
H5 H 0.224922 -0.308002 0.788160 0.083 Uiso 1 1 calc R U .
C6 C 0.2790(2) -0.1631(5) 0.8828(4) 0.0697(14) Uani 1 1 d . . .
H6 H 0.258999 -0.169383 0.936481 0.084 Uiso 1 1 calc R U .
C7 C 0.32817(19) -0.0716(5) 0.8948(3) 0.0559(11) Uani 1 1 d . . .
C8 C 0.50994(18) 0.2647(4) 0.9924(3) 0.0450(10) Uani 1 1 d . . .
C9 C 0.56155(17) 0.3639(4) 0.9968(3) 0.0432(9) Uani 1 1 d . . .
C10 C 0.5893(2) 0.4415(5) 1.0894(3) 0.0578(12) Uani 1 1 d . . .
H10 H 0.574297 0.429841 1.148653 0.069 Uiso 1 1 calc R U .
C11 C 0.6379(2) 0.5337(6) 1.0946(3) 0.0724(14) Uani 1 1 d . . .
H11 H 0.654919 0.585281 1.156467 0.087 Uiso 1 1 calc R U .
C12 C 0.66168(19) 0.5504(6) 1.0086(4) 0.0688(13) Uani 1 1 d . . .
H12 H 0.695852 0.610047 1.013405 0.083 Uiso 1 1 calc R U .
C13 C 0.6350(2) 0.4791(5) 0.9156(3) 0.0607(12) Uani 1 1 d . . .
H13 H 0.650465 0.492553 0.857008 0.073 Uiso 1 1 calc R U .
C14 C 0.58559(17) 0.3881(4) 0.9091(3) 0.0468(10) Uani 1 1 d . . .
C15 C 0.48696(19) 0.2462(5) 1.0902(3) 0.0568(12) Uani 1 1 d . . .
H15A H 0.448076 0.295420 1.080432 0.085 Uiso 1 1 calc R U .
H15B H 0.516471 0.287172 1.150054 0.085 Uiso 1 1 calc R U .
H15C H 0.481729 0.144374 1.102370 0.085 Uiso 1 1 calc R U .
N1 N 0.48381(14) 0.1945(4) 0.9065(2) 0.0432(8) Uani 1 1 d . . .
N2 N 0.43352(14) 0.1065(4) 0.9119(2) 0.0458(8) Uani 1 1 d . . .
O1 O 0.43917(11) 0.0422(3) 0.74582(17) 0.0529(8) Uani 1 1 d . . .
O2 O 0.56002(13) 0.3241(3) 0.8160(2) 0.0637(9) Uani 1 1 d . . .
O3 O 0.34497(16) 0.0074(5) 0.9839(3) 0.0958(13) Uani 1 1 d D . .
Ti1 Ti 0.500000 0.19318(12) 0.750000 0.0512(4) Uani 1 2 d S T P
H3O H 0.3817(13) 0.057(4) 0.991(3) 0.077 Uiso 1 1 d D U .

loop_
_atom_site_aniso_label
_atom_site_aniso_U_11
_atom_site_aniso_U_22
_atom_site_aniso_U_33
_atom_site_aniso_U_23
_atom_site_aniso_U_13
_atom_site_aniso_U_12
C1 0.048(2) 0.050(3) 0.044(2) 0.008(2) 0.0148(19) 0.013(2)
C2 0.043(2) 0.043(2) 0.042(2) 0.0100(19) 0.0152(18) 0.0067(19)
C3 0.051(3) 0.066(3) 0.053(3) 0.004(2) 0.017(2) 0.004(2)
C4 0.052(3) 0.064(3) 0.067(3) -0.001(3) 0.007(2) 0.006(2)
C5 0.051(3) 0.070(3) 0.084(3) 0.010(3) 0.015(3) -0.006(3)
C6 0.061(3) 0.082(4) 0.073(3) 0.011(3) 0.030(3) -0.006(3)
C7 0.051(3) 0.065(3) 0.056(3) 0.008(2) 0.022(2) 0.003(2)
C8 0.052(2) 0.047(2) 0.036(2) 0.0070(19) 0.0135(18) 0.015(2)
C9 0.043(2) 0.048(2) 0.038(2) 0.0012(19) 0.0103(17) 0.011(2)
C10 0.066(3) 0.064(3) 0.040(2) 0.003(2) 0.007(2) 0.000(3)
C11 0.079(4) 0.081(4) 0.051(3) -0.011(3) 0.005(3) -0.015(3)
C12 0.049(3) 0.081(4) 0.069(3) 0.000(3) 0.002(2) -0.018(3)
C13 0.063(3) 0.064(3) 0.058(3) 0.003(2) 0.021(2) -0.005(3)
C14 0.046(2) 0.045(2) 0.049(2) 0.001(2) 0.0110(19) 0.006(2)
C15 0.070(3) 0.071(3) 0.034(2) -0.001(2) 0.020(2) 0.005(3)
N1 0.0484(19) 0.048(2) 0.0375(17) 0.0028(16) 0.0186(15) 0.0043(17)
N2 0.052(2) 0.050(2) 0.0380(17) -0.0016(16) 0.0162(15) -0.0012(17)
O1 0.0558(17) 0.072(2) 0.0360(14) -0.0051(14) 0.0207(13) -0.0011(15)
O2 0.081(2) 0.072(2) 0.0450(16) -0.0088(15) 0.0287(15) -0.0253(17)
O3 0.104(3) 0.133(4) 0.069(2) -0.036(2) 0.056(2) -0.041(3)
Ti1 0.0626(7) 0.0575(7) 0.0388(6) 0.000 0.0229(5) 0.000

loop_
_atom_type_symbol
_atom_type_description
_atom_type_scat_dispersion_real
_atom_type_scat_dispersion_imag
_atom_type_scat_source
C C 0.0033 0.0016 'International Tables Vol C Tables 4.2.6.8 and 6.1.1.4'
H H 0.0000 0.0000 'International Tables Vol C Tables 4.2.6.8 and 6.1.1.4'
N N 0.0061 0.0033 'International Tables Vol C Tables 4.2.6.8 and 6.1.1.4'
O O 0.0106 0.0060 'International Tables Vol C Tables 4.2.6.8 and 6.1.1.4'
Ti Ti 0.2776 0.4457 'International Tables Vol C Tables 4.2.6.8 and 6.1.1.4'

loop_
_geom_angle_atom_site_label_1
_geom_angle_atom_site_label_2
_geom_angle_atom_site_label_3
_geom_angle
_geom_angle_site_symmetry_1
_geom_angle_site_symmetry_3
N2 C1 O1 122.0(4) . .
N2 C1 C2 118.3(3) . .
O1 C1 C2 119.7(3) . .
C7 C2 C3 118.3(4) . .
C7 C2 C1 122.2(4) . .
C3 C2 C1 119.4(3) . .
C4 C3 C2 120.1(4) . .
C4 C3 H3 120.0 . .
C2 C3 H3 120.0 . .
C5 C4 C3 120.1(4) . .
C5 C4 H4 120.0 . .
C3 C4 H4 120.0 . .
C4 C5 C6 119.9(5) . .
C4 C5 H5 120.0 . .
C6 C5 H5 120.0 . .
C7 C6 C5 121.7(4) . .
C7 C6 H6 119.2 . .
C5 C6 H6 119.2 . .
O3 C7 C6 117.9(4) . .
O3 C7 C2 122.2(4) . .
C6 C7 C2 119.9(4) . .
N1 C8 C9 121.1(3) . .
N1 C8 C15 120.3(4) . .
C9 C8 C15 118.6(3) . .
C10 C9 C14 116.6(4) . .
C10 C9 C8 121.1(3) . .
C14 C9 C8 122.3(4) . .
C11 C10 C9 121.6(4) . .
C11 C10 H10 119.2 . .
C9 C10 H10 119.2 . .
C10 C11 C12 120.2(4) . .
C10 C11 H11 119.9 . .
C12 C11 H11 119.9 . .
C11 C12 C13 120.1(4) . .
C11 C12 H12 120.0 . .
C13 C12 H12 120.0 . .
C14 C13 C12 120.1(4) . .
C14 C13 H13 119.9 . .
C12 C13 H13 119.9 . .
O2 C14 C13 118.0(4) . .
O2 C14 C9 120.7(4) . .
C13 C14 C9 121.3(4) . .
C8 C15 H15A 109.5 . .
C8 C15 H15B 109.5 . .
H15A C15 H15B 109.5 . .
C8 C15 H15C 109.5 . .
H15A C15 H15C 109.5 . .
H15B C15 H15C 109.5 . .
C8 N1 N2 115.4(3) . .
C8 N1 Ti1 132.3(3) . .
N2 N1 Ti1 112.3(2) . .
C1 N2 N1 110.8(3) . .
C1 O1 Ti1 118.4(2) . .
C14 O2 Ti1 143.1(2) . .
C7 O3 H3O 113(3) . .
O2 Ti1 O2 98.6(2) 2_656 .
O2 Ti1 O1 91.72(12) 2_656 .
O2 Ti1 O1 154.59(10) . .
O2 Ti1 O1 154.58(10) 2_656 2_656
O2 Ti1 O1 91.71(12) . 2_656
O1 Ti1 O1 88.59(16) . 2_656
O2 Ti1 N1 80.54(11) 2_656 2_656
O2 Ti1 N1 99.05(11) . 2_656
O1 Ti1 N1 105.54(11) . 2_656
O1 Ti1 N1 74.92(11) 2_656 2_656
O2 Ti1 N1 99.05(11) 2_656 .
O2 Ti1 N1 80.54(11) . .
O1 Ti1 N1 74.92(11) . .
O1 Ti1 N1 105.54(11) 2_656 .
N1 Ti1 N1 179.37(18) 2_656 .

loop_
_geom_bond_atom_site_label_1
_geom_bond_atom_site_label_2
_geom_bond_distance
C1 N2 1.299(5)
C1 O1 1.319(4)
C1 C2 1.471(5)
C2 C7 1.396(5)
C2 C3 1.402(5)
C3 C4 1.385(6)
C3 H3 0.9300
C4 C5 1.368(6)
C4 H4 0.9300
C5 C6 1.362(6)
C5 H5 0.9300
C6 C7 1.362(6)
C6 H6 0.9300
C7 O3 1.342(5)
C8 N1 1.296(5)
C8 C9 1.461(5)
C8 C15 1.512(5)
C9 C10 1.404(5)
C9 C14 1.410(5)
C10 C11 1.366(6)
C10 H10 0.9300
C11 C12 1.376(5)
C11 H11 0.9300
C12 C13 1.374(6)
C12 H12 0.9300
C13 C14 1.372(5)
C13 H13 0.9300
C14 O2 1.340(4)
C15 H15A 0.9600
C15 H15B 0.9600
C15 H15C 0.9600
N1 N2 1.403(4)
N1 Ti1 2.174(3)
O1 Ti1 1.935(3)
O2 Ti1 1.841(3)
O3 H3O 0.925(19)

loop_
_geom_torsion_atom_site_label_1
_geom_torsion_atom_site_label_2
_geom_torsion_atom_site_label_3
_geom_torsion_atom_site_label_4
_geom_torsion
_geom_torsion_site_symmetry_4
N2 C1 C2 C7 3.5(6) .
O1 C1 C2 C7 -178.1(4) .
N2 C1 C2 C3 -177.4(4) .
O1 C1 C2 C3 1.1(5) .
C7 C2 C3 C4 -1.0(6) .
C1 C2 C3 C4 179.8(3) .
C2 C3 C4 C5 -0.1(6) .
C3 C4 C5 C6 0.8(7) .
C4 C5 C6 C7 -0.5(7) .
C5 C6 C7 O3 179.1(4) .
C5 C6 C7 C2 -0.6(7) .
C3 C2 C7 O3 -178.4(4) .
C1 C2 C7 O3 0.8(6) .
C3 C2 C7 C6 1.3(6) .
C1 C2 C7 C6 -179.5(4) .
N1 C8 C9 C10 179.2(4) .
C15 C8 C9 C10 -0.3(5) .
N1 C8 C9 C14 -0.2(6) .
C15 C8 C9 C14 -179.6(3) .
C14 C9 C10 C11 -1.1(6) .
C8 C9 C10 C11 179.5(4) .
C9 C10 C11 C12 -1.3(7) .
C10 C11 C12 C13 2.7(7) .
C11 C12 C13 C14 -1.7(7) .
C12 C13 C14 O2 178.2(4) .
C12 C13 C14 C9 -0.8(7) .
C10 C9 C14 O2 -176.8(4) .
C8 C9 C14 O2 2.5(6) .
C10 C9 C14 C13 2.2(6) .
C8 C9 C14 C13 -178.5(4) .
C9 C8 N1 N2 -178.0(3) .
C15 C8 N1 N2 1.5(5) .
C9 C8 N1 Ti1 -1.3(6) .
C15 C8 N1 Ti1 178.1(3) .
O1 C1 N2 N1 2.7(5) .
C2 C1 N2 N1 -178.9(3) .
C8 N1 N2 C1 -176.3(3) .
Ti1 N1 N2 C1 6.4(4) .
N2 C1 O1 Ti1 -12.1(5) .
C2 C1 O1 Ti1 169.5(2) .
C13 C14 O2 Ti1 176.6(3) .
C9 C14 O2 Ti1 -4.4(7) .
C14 O2 Ti1 O2 100.4(5) 2_656
C14 O2 Ti1 O1 -12.5(6) .
C14 O2 Ti1 O1 -102.9(4) 2_656
C14 O2 Ti1 N1 -177.9(4) 2_656
C14 O2 Ti1 N1 2.6(4) .
